data_7030916
loop_
_publ_author_name
'Seven, Omer'
'Popp, Sebastian'
'Bolte, Michael'
'Lerner, Hans-Wolfram'
'Wagner, Matthias'

_publ_section_title
;
 Synthesis and characterisation of the complete series of B-N analogues of
 triptycene.
;
_journal_issue 22
_journal_name_full 'Dalton transactions (Cambridge, England : 2003)'
_journal_page_first 8241
_journal_page_last 8253
_journal_paper_doi 10.1039/c4dt00442f
_journal_volume 43
_journal_year 2014
_chemical_formula_moiety 'C12 H10 B2 I2 N4'
_chemical_formula_sum 'C12 H10 B2 I2 N4'
_chemical_formula_weight 485.66
_chemical_name_systematic ?
_space_group_crystal_system trigonal
_space_group_IT_number 148
_space_group_name_Hall '-R 3'
_space_group_name_H-M_alt 'R -3 :H'
_symmetry_space_group_name_Hall '-R 3'
_symmetry_space_group_name_H-M 'R -3 :H'
_atom_sites_solution_hydrogens mixed
_audit_creation_method SHELXL-2012
_cell_angle_alpha 90
_cell_angle_beta 90
_cell_angle_gamma 120
_cell_formula_units_Z 18
_cell_length_a 18.7020(7)
_cell_length_b 18.7020(7)
_cell_length_c 23.5495(9)
_cell_measurement_reflns_used 57050
_cell_measurement_temperature 173(2)
_cell_measurement_theta_max 26.2
_cell_measurement_theta_min 3.2
_cell_volume 7133.3(5)
_computing_cell_refinement 'X-Area (Stoe & Cie, 2001)'
_computing_data_collection 'X-Area (Stoe & Cie, 2001)'
_computing_data_reduction 'X-Area (Stoe & Cie, 2001)'
_computing_molecular_graphics 'XP in SHELXTL-Plus (Sheldrick, 2008)'
_computing_publication_material SHELXL97
_computing_structure_refinement 'SHELXL-2012 (Sheldrick, 2012)'
_computing_structure_solution 'SHELXS (Sheldrick, 2008)'
_diffrn_ambient_temperature 173(2)
_diffrn_measured_fraction_theta_full 0.997
_diffrn_measured_fraction_theta_max 0.996
_diffrn_measurement_device_type 'STOE IPDS II two-circle-diffractometer'
_diffrn_measurement_method \w
_diffrn_radiation_type MoK\a
_diffrn_radiation_wavelength 0.71073
_diffrn_reflns_av_R_equivalents 0.0689
_diffrn_reflns_av_unetI/netI 0.0216
_diffrn_reflns_Laue_measured_fraction_full 0.997
_diffrn_reflns_Laue_measured_fraction_max 0.996
_diffrn_reflns_limit_h_max 22
_diffrn_reflns_limit_h_min -22
_diffrn_reflns_limit_k_max 22
_diffrn_reflns_limit_k_min -22
_diffrn_reflns_limit_l_max 28
_diffrn_reflns_limit_l_min -28
_diffrn_reflns_number 35425
_diffrn_reflns_point_group_measured_fraction_full 0.997
_diffrn_reflns_point_group_measured_fraction_max 0.996
_diffrn_reflns_theta_full 25.000
_diffrn_reflns_theta_max 25.828
_diffrn_reflns_theta_min 3.389
_diffrn_source 'Genix 3D I\mS microfocus X-ray source'
_exptl_absorpt_coefficient_mu 3.961
_exptl_absorpt_correction_T_max 0.693
_exptl_absorpt_correction_T_min 0.505
_exptl_absorpt_correction_type multi-scan
_exptl_absorpt_process_details 'X-Area (Stoe & Cie, 2001)'
_exptl_crystal_colour colourless
_exptl_crystal_density_diffrn 2.035
_exptl_crystal_description block
_exptl_crystal_F_000 4068
_exptl_crystal_size_max 0.200
_exptl_crystal_size_mid 0.200
_exptl_crystal_size_min 0.100
_refine_diff_density_max 1.246
_refine_diff_density_min -0.649
_refine_diff_density_rms 0.077
_refine_ls_extinction_method none
_refine_ls_goodness_of_fit_ref 1.082
_refine_ls_hydrogen_treatment mixed
_refine_ls_matrix_type full
_refine_ls_number_parameters 190
_refine_ls_number_reflns 3057
_refine_ls_number_restraints 0
_refine_ls_restrained_S_all 1.082
_refine_ls_R_factor_all 0.0221
_refine_ls_R_factor_gt 0.0219
_refine_ls_shift/su_max 0.002
_refine_ls_shift/su_mean 0.000
_refine_ls_structure_factor_coef Fsqd
_refine_ls_weighting_details
; 
 w=1/[\s^2^(Fo^2^)+(0.0235P)^2^+27.8811P] 
 where P=(Fo^2^+2Fc^2^)/3 
;
_refine_ls_weighting_scheme calc
_refine_ls_wR_factor_gt 0.0531
_refine_ls_wR_factor_ref 0.0533
_reflns_Friedel_coverage 0.000
_reflns_number_gt 3038
_reflns_number_total 3057
_reflns_threshold_expression 'I > 2\s(I)'
_cod_data_source_file c4dt00442f2.cif
_cod_data_source_block wa1651
_cod_original_cell_volume 7133.3(6)
_cod_database_code 7030916
_shelx_space_group_comment
; 
The symmetry employed for this shelxl refinement is uniquely defined 
by the following loop, which should always be used as a source of 
symmetry information in preference to the above space-group names. 
They are only intended as comments. 
;
_shelx_estimated_absorpt_t_min 0.505
_shelx_estimated_absorpt_t_max 0.693
_shelxl_version_number 2012-9

loop_
_space_group_symop_operation_xyz
'x, y, z'
'-y, x-y, z'
'-x+y, -x, z'
'x+2/3, y+1/3, z+1/3'
'-y+2/3, x-y+1/3, z+1/3'
'-x+y+2/3, -x+1/3, z+1/3'
'x+1/3, y+2/3, z+2/3'
'-y+1/3, x-y+2/3, z+2/3'
'-x+y+1/3, -x+2/3, z+2/3'
'-x, -y, -z'
'y, -x+y, -z'
'x-y, x, -z'
'-x+2/3, -y+1/3, -z+1/3'
'y+2/3, -x+y+1/3, -z+1/3'
'x-y+2/3, x+1/3, -z+1/3'
'-x+1/3, -y+2/3, -z+2/3'
'y+1/3, -x+y+2/3, -z+2/3'
'x-y+1/3, x+2/3, -z+2/3'

loop_
_atom_site_label
_atom_site_type_symbol
_atom_site_fract_x
_atom_site_fract_y
_atom_site_fract_z
_atom_site_U_iso_or_equiv
_atom_site_adp_type
_atom_site_occupancy
_atom_site_site_symmetry_order
_atom_site_calc_flag
_atom_site_refinement_flags_posn
_atom_site_refinement_flags_adp
I1 I 0.66106(2) 0.16766(2) 0.62151(2) 0.03575(8) Uani 1 1 d . .
I2 I 1.26173(2) 0.51757(2) 0.60483(2) 0.04293(9) Uani 1 1 d . .
B1 B 0.9704(2) 0.2218(2) 0.53213(15) 0.0199(7) Uani 1 1 d . .
H1 H 0.982(3) 0.179(2) 0.5574(17) 0.027(10) Uiso 1 1 d . .
B2 B 0.9531(2) 0.3445(2) 0.48528(15) 0.0198(7) Uani 1 1 d . .
H2 H 0.949(2) 0.395(3) 0.4701(16) 0.027(10) Uiso 1 1 d . .
N1 N 0.88971(17) 0.22280(16) 0.54995(11) 0.0186(5) Uani 1 1 d . .
N2 N 0.88156(16) 0.28529(16) 0.52651(11) 0.0186(5) Uani 1 1 d . .
C3 C 0.81067(19) 0.2780(2) 0.54514(14) 0.0221(6) Uani 1 1 d . .
H3 H 0.7900 0.3137 0.5358 0.027 Uiso 1 1 calc R U
C4 C 0.77268(19) 0.2099(2) 0.58019(13) 0.0233(6) Uani 1 1 d . .
C5 C 0.8243(2) 0.1767(2) 0.58251(12) 0.0195(6) Uani 1 1 d . .
H5 H 0.8148 0.1294 0.6036 0.023 Uiso 1 1 calc R U
N11 N 1.04002(16) 0.31274(16) 0.54860(11) 0.0184(5) Uani 1 1 d . .
N12 N 1.03078(16) 0.37401(16) 0.52517(11) 0.0193(5) Uani 1 1 d . .
C13 C 1.0963(2) 0.4465(2) 0.53917(14) 0.0233(6) Uani 1 1 d . .
H13 H 1.1055 0.4993 0.5283 0.028 Uiso 1 1 calc R U
C14 C 1.14843(19) 0.4313(2) 0.57213(14) 0.0240(7) Uani 1 1 d . .
C15 C 1.1110(2) 0.3465(2) 0.57746(13) 0.0217(6) Uani 1 1 d . .
H15 H 1.1320 0.3173 0.5980 0.026 Uiso 1 1 calc R U
C21 C 0.97082(18) 0.22199(19) 0.46370(13) 0.0201(6) Uani 1 1 d . .
C22 C 0.96171(19) 0.2856(2) 0.43954(14) 0.0220(6) Uani 1 1 d . .
C23 C 0.9616(2) 0.2925(2) 0.38071(15) 0.0299(7) Uani 1 1 d . .
H23 H 0.9544 0.3346 0.3639 0.036 Uiso 1 1 calc R U
C24 C 0.9720(2) 0.2376(3) 0.34622(15) 0.0389(10) Uani 1 1 d . .
H24 H 0.9724 0.2429 0.3061 0.047 Uiso 1 1 calc R U
C25 C 0.9816(2) 0.1760(3) 0.37030(16) 0.0367(9) Uani 1 1 d . .
H25 H 0.9887 0.1388 0.3467 0.044 Uiso 1 1 calc R U
C26 C 0.9811(2) 0.1678(2) 0.42904(16) 0.0277(7) Uani 1 1 d . .
H26 H 0.9878 0.1250 0.4454 0.033 Uiso 1 1 calc R U

loop_
_atom_site_aniso_label
_atom_site_aniso_U_11
_atom_site_aniso_U_22
_atom_site_aniso_U_33
_atom_site_aniso_U_23
_atom_site_aniso_U_13
_atom_site_aniso_U_12
I1 0.02267(12) 0.03973(14) 0.04254(14) 0.00011(10) 0.01269(9) 0.01386(10)
I2 0.02225(12) 0.04539(15) 0.06114(17) -0.03693(12) -0.01337(11) 0.01690(11)
B1 0.0175(16) 0.0168(16) 0.0251(17) -0.0013(13) 0.0001(13) 0.0084(14)
B2 0.0180(16) 0.0181(16) 0.0211(17) 0.0044(13) -0.0004(13) 0.0073(14)
N1 0.0212(13) 0.0160(12) 0.0196(12) 0.0020(10) 0.0023(10) 0.0100(11)
N2 0.0180(12) 0.0173(12) 0.0226(12) 0.0005(10) -0.0007(10) 0.0104(10)
C3 0.0200(15) 0.0236(16) 0.0251(15) -0.0039(12) -0.0024(12) 0.0126(13)
C4 0.0163(15) 0.0264(16) 0.0248(15) -0.0050(13) 0.0034(12) 0.0088(13)
C5 0.0207(15) 0.0168(14) 0.0169(13) -0.0002(12) 0.0041(12) 0.0063(12)
N11 0.0185(13) 0.0198(13) 0.0196(12) 0.0005(10) -0.0003(10) 0.0115(11)
N12 0.0190(13) 0.0182(12) 0.0213(12) 0.0010(10) 0.0010(10) 0.0099(11)
C13 0.0202(15) 0.0165(14) 0.0299(16) -0.0041(12) 0.0006(13) 0.0069(12)
C14 0.0177(15) 0.0269(17) 0.0280(16) -0.0155(13) -0.0057(12) 0.0115(13)
C15 0.0199(15) 0.0305(17) 0.0185(15) -0.0050(12) -0.0022(12) 0.0154(14)
C21 0.0136(13) 0.0190(15) 0.0229(15) -0.0023(12) -0.0002(11) 0.0044(12)
C22 0.0126(14) 0.0241(16) 0.0220(16) 0.0004(12) 0.0024(11) 0.0038(13)
C23 0.0201(16) 0.0350(19) 0.0233(16) 0.0030(14) -0.0009(13) 0.0054(15)
C24 0.0234(18) 0.053(2) 0.0216(17) -0.0076(17) 0.0032(14) 0.0051(17)
C25 0.0179(16) 0.041(2) 0.0343(19) -0.0214(17) 0.0021(14) 0.0021(15)
C26 0.0154(15) 0.0221(16) 0.0375(18) -0.0117(14) 0.0020(13) 0.0033(13)

loop_
_atom_type_symbol
_atom_type_description
_atom_type_scat_dispersion_real
_atom_type_scat_dispersion_imag
_atom_type_scat_source
C C 0.0033 0.0016 'International Tables Vol C Tables 4.2.6.8 and 6.1.1.4'
H H 0.0000 0.0000 'International Tables Vol C Tables 4.2.6.8 and 6.1.1.4'
B B 0.0013 0.0007 'International Tables Vol C Tables 4.2.6.8 and 6.1.1.4'
I I -0.4742 1.8119 'International Tables Vol C Tables 4.2.6.8 and 6.1.1.4'
N N 0.0061 0.0033 'International Tables Vol C Tables 4.2.6.8 and 6.1.1.4'

loop_
_geom_angle_atom_site_label_1
_geom_angle_atom_site_label_2
_geom_angle_atom_site_label_3
_geom_angle
N1 B1 N11 101.5(2)
N1 B1 C21 105.7(3)
N11 B1 C21 104.0(2)
N1 B1 H1 114(2)
N11 B1 H1 107(2)
C21 B1 H1 123(2)
N2 B2 N12 100.9(2)
N2 B2 C22 105.8(3)
N12 B2 C22 104.4(3)
N2 B2 H2 115(2)
N12 B2 H2 111(2)
C22 B2 H2 118(2)
C5 N1 N2 109.1(2)
C5 N1 B1 136.1(3)
N2 N1 B1 114.8(2)
C3 N2 N1 108.0(3)
C3 N2 B2 136.5(3)
N1 N2 B2 115.5(2)
N2 C3 C4 108.5(3)
N2 C3 H3 125.7
C4 C3 H3 125.7
C3 C4 C5 106.5(3)
C3 C4 I1 126.2(2)
C5 C4 I1 127.3(2)
N1 C5 C4 107.8(3)
N1 C5 H5 126.1
C4 C5 H5 126.1
C15 N11 N12 108.9(3)
C15 N11 B1 136.0(3)
N12 N11 B1 115.0(2)
C13 N12 N11 108.4(3)
C13 N12 B2 135.9(3)
N11 N12 B2 115.4(2)
N12 C13 C14 108.3(3)
N12 C13 H13 125.8
C14 C13 H13 125.8
C13 C14 C15 106.3(3)
C13 C14 I2 127.1(3)
C15 C14 I2 126.6(2)
N11 C15 C14 108.0(3)
N11 C15 H15 126.0
C14 C15 H15 126.0
C26 C21 C22 120.0(3)
C26 C21 B1 126.1(3)
C22 C21 B1 113.9(3)
C23 C22 C21 119.2(3)
C23 C22 B2 126.9(3)
C21 C22 B2 113.9(3)
C22 C23 C24 120.3(4)
C22 C23 H23 119.8
C24 C23 H23 119.8
C25 C24 C23 120.1(3)
C25 C24 H24 120.0
C23 C24 H24 120.0
C24 C25 C26 120.4(3)
C24 C25 H25 119.8
C26 C25 H25 119.8
C21 C26 C25 120.0(4)
C21 C26 H26 120.0
C25 C26 H26 120.0

loop_
_geom_bond_atom_site_label_1
_geom_bond_atom_site_label_2
_geom_bond_distance
I1 C4 2.069(3)
I2 C14 2.066(3)
B1 N1 1.575(4)
B1 N11 1.588(4)
B1 C21 1.611(5)
B1 H1 1.10(4)
B2 N2 1.574(4)
B2 N12 1.579(4)
B2 C22 1.604(5)
B2 H2 1.05(4)
N1 C5 1.331(4)
N1 N2 1.368(4)
N2 C3 1.337(4)
C3 C4 1.379(5)
C3 H3 0.9500
C4 C5 1.387(5)
C5 H5 0.9500
N11 C15 1.336(4)
N11 N12 1.358(4)
N12 C13 1.336(4)
C13 C14 1.382(5)
C13 H13 0.9500
C14 C15 1.383(5)
C15 H15 0.9500
C21 C26 1.388(5)
C21 C22 1.404(5)
C22 C23 1.391(5)
C23 C24 1.396(6)
C23 H23 0.9500
C24 C25 1.376(7)
C24 H24 0.9500
C25 C26 1.391(6)
C25 H25 0.9500
C26 H26 0.9500

loop_
_geom_torsion_atom_site_label_1
_geom_torsion_atom_site_label_2
_geom_torsion_atom_site_label_3
_geom_torsion_atom_site_label_4
_geom_torsion
N11 B1 N1 C5 -126.6(4)
C21 B1 N1 C5 125.2(4)
N11 B1 N1 N2 54.4(3)
C21 B1 N1 N2 -53.8(3)
C5 N1 N2 C3 0.4(3)
B1 N1 N2 C3 179.7(3)
C5 N1 N2 B2 -178.5(3)
B1 N1 N2 B2 0.8(4)
N12 B2 N2 C3 125.8(4)
C22 B2 N2 C3 -125.7(4)
N12 B2 N2 N1 -55.8(3)
C22 B2 N2 N1 52.8(3)
N1 N2 C3 C4 -0.7(3)
B2 N2 C3 C4 177.9(3)
N2 C3 C4 C5 0.7(4)
N2 C3 C4 I1 -180.0(2)
N2 N1 C5 C4 0.0(3)
B1 N1 C5 C4 -179.1(3)
C3 C4 C5 N1 -0.4(4)
I1 C4 C5 N1 -179.7(2)
N1 B1 N11 C15 131.0(3)
C21 B1 N11 C15 -119.5(4)
N1 B1 N11 N12 -54.8(3)
C21 B1 N11 N12 54.8(3)
C15 N11 N12 C13 0.2(3)
B1 N11 N12 C13 -175.5(3)
C15 N11 N12 B2 175.3(3)
B1 N11 N12 B2 -0.5(4)
N2 B2 N12 C13 -131.3(4)
C22 B2 N12 C13 119.0(4)
N2 B2 N12 N11 55.5(3)
C22 B2 N12 N11 -54.2(3)
N11 N12 C13 C14 0.0(4)
B2 N12 C13 C14 -173.5(3)
N12 C13 C14 C15 -0.3(4)
N12 C13 C14 I2 177.8(2)
N12 N11 C15 C14 -0.4(3)
B1 N11 C15 C14 174.1(3)
C13 C14 C15 N11 0.4(4)
I2 C14 C15 N11 -177.7(2)
N1 B1 C21 C26 -129.0(3)
N11 B1 C21 C26 124.5(3)
N1 B1 C21 C22 52.7(3)
N11 B1 C21 C22 -53.8(3)
C26 C21 C22 C23 1.2(5)
B1 C21 C22 C23 179.7(3)
C26 C21 C22 B2 -178.3(3)
B1 C21 C22 B2 0.2(4)
N2 B2 C22 C23 128.1(3)
N12 B2 C22 C23 -125.9(3)
N2 B2 C22 C21 -52.5(3)
N12 B2 C22 C21 53.6(3)
C21 C22 C23 C24 -1.2(5)
B2 C22 C23 C24 178.2(3)
C22 C23 C24 C25 0.6(5)
C23 C24 C25 C26 0.0(5)
C22 C21 C26 C25 -0.6(5)
B1 C21 C26 C25 -178.8(3)
C24 C25 C26 C21 0.0(5)
